data_7708076
loop_
_publ_author_name
'Davydova, Elena I.'
'Virovets, Alexander Viktorovich'
'Presypkina, Eugenia V.'
'Pomogaeva, Anna Vladimirovna'
'Lisovenko, Anna S.'
'Timoshkin, Alexey Y.'

_publ_section_title
;
 Unusual molecular complexes of antimony fluoride dimers with Acetonitrile
 and Pyridine: structures and bonding
;
_journal_name_full 'Dalton Transactions'
_journal_paper_doi 10.1039/D1DT02412D
_journal_year 2021
_chemical_formula_sum 'C10 H10 F12 N2 Sb4'
_chemical_formula_weight 873.20
_chemical_properties_physical Air-sensitive,Moisture-sensitive
_space_group_crystal_system monoclinic
_space_group_IT_number 14
_space_group_name_Hall '-P 2ybc'
_space_group_name_H-M_alt 'P 1 21/c 1'
_atom_sites_solution_hydrogens geom
_audit_creation_method SHELXL-2018/3
_audit_update_record
;
2021-05-29 deposited with the CCDC.	2021-08-17 downloaded from the CCDC.
;
_cell_angle_alpha 90
_cell_angle_beta 101.913(3)
_cell_angle_gamma 90
_cell_formula_units_Z 2
_cell_length_a 11.7020(3)
_cell_length_b 5.64449(17)
_cell_length_c 14.5489(5)
_cell_measurement_reflns_used 2462
_cell_measurement_temperature 123(2)
_cell_measurement_theta_max 65.7480
_cell_measurement_theta_min 3.8340
_cell_volume 940.28(5)
_computing_cell_refinement 'CrysAlisPro 1.171.41.21a (Rigaku OD, 2019)'
_computing_data_collection 'CrysAlisPro 1.171.41.21a (Rigaku OD, 2019)'
_computing_data_reduction 'CrysAlisPro 1.171.41.21a (Rigaku OD, 2019)'
_computing_structure_refinement 'SHELXL-2018/3 (Sheldrick, 2018)'
_computing_structure_solution SHELXT
_diffrn_ambient_temperature 123(2)
_diffrn_detector 'CCD plate'
_diffrn_detector_area_resol_mean 5.2548
_diffrn_detector_type AtlasS2
_diffrn_measured_fraction_theta_full 0.997
_diffrn_measured_fraction_theta_max 0.997
_diffrn_measurement_device 'four-circle diffractometer'
_diffrn_measurement_device_type 'Xcalibur, AtlasS2, Gemini ultra'
_diffrn_measurement_method '\w scans'
_diffrn_radiation_monochromator mirror
_diffrn_radiation_probe x-ray
_diffrn_radiation_type CuK\a
_diffrn_radiation_wavelength 1.54178
_diffrn_reflns_av_R_equivalents 0.0773
_diffrn_reflns_av_unetI/netI 0.0585
_diffrn_reflns_Laue_measured_fraction_full 0.997
_diffrn_reflns_Laue_measured_fraction_max 0.997
_diffrn_reflns_limit_h_max 13
_diffrn_reflns_limit_h_min -13
_diffrn_reflns_limit_k_max 6
_diffrn_reflns_limit_k_min -6
_diffrn_reflns_limit_l_max 17
_diffrn_reflns_limit_l_min -17
_diffrn_reflns_number 4097
_diffrn_reflns_point_group_measured_fraction_full 0.997
_diffrn_reflns_point_group_measured_fraction_max 0.997
_diffrn_reflns_theta_full 65.954
_diffrn_reflns_theta_max 65.954
_diffrn_reflns_theta_min 3.860
_diffrn_source 'fine-focus sealed X-ray tube'
_diffrn_source_type 'Enhance Ultra (Cu) X-ray Source'
_exptl_absorpt_coefficient_mu 46.205
_exptl_absorpt_correction_T_max 0.373
_exptl_absorpt_correction_T_min 0.022
_exptl_absorpt_correction_type analytical
_exptl_absorpt_process_details
;
CrysAlisPro 1.171.41.21a (Rigaku Oxford Diffraction, 2019)
Analytical numeric absorption correction using a multifaceted crystal
			model based on expressions derived by R.C. Clark & J.S. Reid.
(Clark, R. C. & Reid, J. S. (1995). Acta Cryst. A51, 887-897)
Empirical absorption correction using spherical harmonics,
 implemented in SCALE3 ABSPACK scaling algorithm.
;
_exptl_crystal_colour colourless
_exptl_crystal_density_diffrn 3.084
_exptl_crystal_description plate
_exptl_crystal_F_000 792
_exptl_crystal_size_max 0.191
_exptl_crystal_size_mid 0.161
_exptl_crystal_size_min 0.022
_refine_diff_density_max 2.145
_refine_diff_density_min -2.636
_refine_diff_density_rms 0.446
_refine_ls_extinction_method none
_refine_ls_goodness_of_fit_ref 1.012
_refine_ls_hydrogen_treatment constr
_refine_ls_matrix_type full
_refine_ls_number_parameters 127
_refine_ls_number_reflns 1636
_refine_ls_number_restraints 0
_refine_ls_restrained_S_all 1.012
_refine_ls_R_factor_all 0.0606
_refine_ls_R_factor_gt 0.0541
_refine_ls_shift/su_max 0.000
_refine_ls_shift/su_mean 0.000
_refine_ls_structure_factor_coef Fsqd
_refine_ls_weighting_details 'w=1/[\s^2^(Fo^2^)+(0.1029P)^2^] where P=(Fo^2^+2Fc^2^)/3'
_refine_ls_weighting_scheme calc
_refine_ls_wR_factor_gt 0.1344
_refine_ls_wR_factor_ref 0.1378
_reflns_Friedel_coverage 0.000
_reflns_number_gt 1370
_reflns_number_total 1636
_reflns_threshold_expression 'I > 2\s(I)'
_cod_data_source_file d1dt02412d2.cif
_cod_data_source_block 3ayt86
_cod_original_cell_volume 940.29(5)
_cod_original_sg_symbol_H-M 'P 21/c'
_cod_database_code 7708076
_shelx_shelxl_version_number 2018/3
_shelx_space_group_comment
;
The symmetry employed for this shelxl refinement is uniquely defined
by the following loop, which should always be used as a source of
symmetry information in preference to the above space-group names.
They are only intended as comments.
;
_shelx_estimated_absorpt_t_min 0.041
_shelx_estimated_absorpt_t_max 0.430

loop_
_space_group_symop_operation_xyz
'x, y, z'
'-x, y+1/2, -z+1/2'
'-x, -y, -z'
'x, -y-1/2, z-1/2'

loop_
_atom_site_label
_atom_site_type_symbol
_atom_site_fract_x
_atom_site_fract_y
_atom_site_fract_z
_atom_site_U_iso_or_equiv
_atom_site_adp_type
_atom_site_occupancy
_atom_site_site_symmetry_order
_atom_site_calc_flag
_atom_site_refinement_flags_posn
_atom_site_refinement_flags_adp
_atom_site_refinement_flags_occupancy
_atom_site_disorder_assembly
_atom_site_disorder_group
Sb1 Sb 0.32990(5) 0.55303(10) 0.41771(4) 0.0132(3) Uani 1 1 d . . . . .
Sb2 Sb 0.58392(4) 0.96816(11) 0.36513(4) 0.0130(3) Uani 1 1 d . . . . .
F1 F 0.3018(4) 0.6766(10) 0.5350(3) 0.0168(11) Uani 1 1 d . . . . .
F2 F 0.2854(5) 0.8530(11) 0.3588(4) 0.0217(12) Uani 1 1 d . . . . .
F3 F 0.4850(4) 0.7309(11) 0.4652(4) 0.0224(12) Uani 1 1 d . . . . .
F4 F 0.5455(5) 0.6699(12) 0.2986(4) 0.0291(14) Uani 1 1 d . . . . .
F5 F 0.7063(4) 0.8188(10) 0.4547(3) 0.0165(11) Uani 1 1 d . . . . .
F6 F 0.7013(5) 1.0086(12) 0.2887(4) 0.0247(13) Uani 1 1 d . . . . .
N1 N 0.1268(7) 0.5185(15) 0.3936(6) 0.0147(16) Uani 1 1 d . . . . .
C1 C 0.0748(8) 0.3223(19) 0.3519(6) 0.018(2) Uani 1 1 d . . . . .
H1 H 0.121602 0.196124 0.337072 0.022 Uiso 1 1 calc R U . . .
C2 C -0.0450(8) 0.301(2) 0.3304(7) 0.022(2) Uani 1 1 d . . . . .
H2 H -0.080488 0.160887 0.301436 0.027 Uiso 1 1 calc R U . . .
C3 C -0.1132(8) 0.485(2) 0.3511(7) 0.024(2) Uani 1 1 d . . . . .
H3 H -0.195950 0.475075 0.335079 0.029 Uiso 1 1 calc R U . . .
C4 C -0.0589(8) 0.685(2) 0.3959(7) 0.021(2) Uani 1 1 d . . . . .
H4 H -0.103567 0.811901 0.412913 0.025 Uiso 1 1 calc R U . . .
C5 C 0.0602(8) 0.6947(19) 0.4148(6) 0.0181(19) Uani 1 1 d . . . . .
H5 H 0.097446 0.832576 0.444223 0.022 Uiso 1 1 calc R U . . .

loop_
_atom_site_aniso_label
_atom_site_aniso_U_11
_atom_site_aniso_U_22
_atom_site_aniso_U_33
_atom_site_aniso_U_23
_atom_site_aniso_U_13
_atom_site_aniso_U_12
Sb1 0.0137(4) 0.0135(5) 0.0150(4) 0.0000(2) 0.0093(2) -0.00003(19)
Sb2 0.0134(4) 0.0134(4) 0.0147(4) 0.0003(2) 0.0084(2) -0.00100(19)
F1 0.020(2) 0.017(3) 0.015(2) -0.003(2) 0.009(2) -0.002(2)
F2 0.024(2) 0.020(3) 0.023(3) 0.005(3) 0.011(2) 0.001(2)
F3 0.014(2) 0.024(3) 0.033(3) 0.000(3) 0.012(2) -0.003(2)
F4 0.033(3) 0.030(4) 0.025(3) -0.004(3) 0.009(2) -0.004(3)
F5 0.019(2) 0.014(3) 0.018(3) 0.005(2) 0.007(2) 0.004(2)
F6 0.023(3) 0.033(3) 0.022(3) 0.001(3) 0.012(2) -0.001(3)
N1 0.020(4) 0.011(4) 0.019(4) -0.002(3) 0.017(3) -0.004(3)
C1 0.032(5) 0.013(5) 0.012(4) -0.001(4) 0.011(4) -0.005(4)
C2 0.026(4) 0.020(5) 0.023(5) -0.002(5) 0.011(4) -0.009(4)
C3 0.017(4) 0.042(7) 0.016(5) 0.010(5) 0.010(4) -0.006(4)
C4 0.022(4) 0.021(6) 0.024(5) 0.009(4) 0.017(4) 0.003(4)
C5 0.023(4) 0.019(5) 0.015(4) -0.002(4) 0.012(3) 0.004(4)

loop_
_atom_type_symbol
_atom_type_description
_atom_type_scat_dispersion_real
_atom_type_scat_dispersion_imag
_atom_type_scat_source
C C 0.0181 0.0091 'International Tables Vol C Tables 4.2.6.8 and 6.1.1.4'
H H 0.0000 0.0000 'International Tables Vol C Tables 4.2.6.8 and 6.1.1.4'
N N 0.0311 0.0180 'International Tables Vol C Tables 4.2.6.8 and 6.1.1.4'
F F 0.0727 0.0534 'International Tables Vol C Tables 4.2.6.8 and 6.1.1.4'
Sb Sb -0.0562 5.8946 'International Tables Vol C Tables 4.2.6.8 and 6.1.1.4'

loop_
_exptl_crystal_face_index_h
_exptl_crystal_face_index_k
_exptl_crystal_face_index_l
_exptl_crystal_face_perp_dist
5 0 3 0.0237
3 2 -5 0.0876
-3 -2 5 0.0996
-5 0 8 0.1057
4 -2 -5 0.0763
-5 0 -3 0.0010
1 0 -1 0.0852
-1 2 1 0.0913
1 -2 -1 0.0913
-4 2 5 0.1033

loop_
_geom_angle_atom_site_label_1
_geom_angle_atom_site_label_2
_geom_angle_atom_site_label_3
_geom_angle
_geom_angle_site_symmetry_1
_geom_angle_site_symmetry_3
_geom_angle_publ_flag
F2 Sb1 F1 89.8(2) . . ?
F2 Sb1 F3 81.9(2) . . ?
F1 Sb1 F3 80.1(2) . . ?
F2 Sb1 N1 80.4(3) . . ?
F1 Sb1 N1 79.0(2) . . ?
F3 Sb1 N1 152.5(3) . . ?
F5 Sb2 F4 91.2(2) . . ?
F5 Sb2 F6 85.6(2) . . ?
F4 Sb2 F6 86.3(3) . . ?
F5 Sb2 F3 74.52(19) . . ?
F4 Sb2 F3 74.5(2) . . ?
F6 Sb2 F3 151.8(2) . . ?
F5 Sb2 F1 75.0(2) . 3_676 ?
F4 Sb2 F1 163.4(2) . 3_676 ?
F6 Sb2 F1 83.7(2) . 3_676 ?
F3 Sb2 F1 109.51(17) . 3_676 ?
Sb1 F1 Sb2 126.5(2) . 3_676 ?
Sb1 F3 Sb2 124.1(3) . . ?
C5 N1 C1 119.0(8) . . ?
C5 N1 Sb1 121.7(6) . . ?
C1 N1 Sb1 119.2(6) . . ?
N1 C1 C2 121.2(10) . . ?
N1 C1 H1 119.4 . . ?
C2 C1 H1 119.4 . . ?
C1 C2 C3 119.4(10) . . ?
C1 C2 H2 120.3 . . ?
C3 C2 H2 120.3 . . ?
C2 C3 C4 119.0(9) . . ?
C2 C3 H3 120.5 . . ?
C4 C3 H3 120.5 . . ?
C5 C4 C3 118.5(10) . . ?
C5 C4 H4 120.8 . . ?
C3 C4 H4 120.8 . . ?
N1 C5 C4 122.9(10) . . ?
N1 C5 H5 118.6 . . ?
C4 C5 H5 118.6 . . ?

loop_
_geom_bond_atom_site_label_1
_geom_bond_atom_site_label_2
_geom_bond_distance
_geom_bond_site_symmetry_2
_geom_bond_publ_flag
Sb1 F2 1.921(6) . ?
Sb1 F1 1.933(5) . ?
Sb1 F3 2.065(5) . ?
Sb1 N1 2.338(8) . ?
Sb2 F5 1.920(5) . ?
Sb2 F4 1.948(6) . ?
Sb2 F6 1.951(6) . ?
Sb2 F3 2.438(5) . ?
Sb2 F1 2.668(5) 3_676 ?
N1 C5 1.338(13) . ?
N1 C1 1.346(13) . ?
C1 C2 1.377(13) . ?
C1 H1 0.9500 . ?
C2 C3 1.380(16) . ?
C2 H2 0.9500 . ?
C3 C4 1.390(16) . ?
C3 H3 0.9500 . ?
C4 C5 1.364(14) . ?
C4 H4 0.9500 . ?
C5 H5 0.9500 . ?
